data_2218950
loop_
_publ_author_name
'Cui, Li-Jing'
'Wen, Xiao-Chun'

_publ_section_title
;
 2-Cyanoanilinium nitrate
;
_journal_coeditor_code CI2636
_journal_issue 8
_journal_name_full 'Acta Crystallographica Section E'
_journal_page_first o1620
_journal_paper_doi 10.1107/S1600536808023313
_journal_volume 64
_journal_year 2008
_chemical_formula_iupac 'C7 H7 N2 +, N O3 -'
_chemical_formula_moiety 'C7 H7 N2 +, N O3 -'
_chemical_formula_sum 'C7 H7 N3 O3'
_chemical_formula_weight 181.16
_chemical_name_systematic
;
2-Cyanoanilinium nitrate
;
_space_group_IT_number 62
_symmetry_cell_setting orthorhombic
_symmetry_space_group_name_Hall '-P 2ac 2n'
_symmetry_space_group_name_H-M 'P n m a'
_atom_sites_solution_hydrogens geom
_atom_sites_solution_primary direct
_atom_sites_solution_secondary difmap
_audit_creation_method SHELXL-97
_cell_angle_alpha 90.00
_cell_angle_beta 90.00
_cell_angle_gamma 90.00
_cell_formula_units_Z 4
_cell_length_a 16.373(3)
_cell_length_b 6.5627(13)
_cell_length_c 7.9948(16)
_cell_measurement_reflns_used 1592
_cell_measurement_temperature 298(2)
_cell_measurement_theta_max 27.3910
_cell_measurement_theta_min 2.4877
_cell_volume 859.0(3)
_computing_cell_refinement 'CrystalClear (Rigaku, 2005)'
_computing_data_collection 'CrystalClear (Rigaku, 2005)'
_computing_data_reduction 'CrystalClear (Rigaku, 2005)'
_computing_molecular_graphics 'SHELXTL (Sheldrick, 2008)'
_computing_publication_material 'SHELXTL (Sheldrick, 2008)'
_computing_structure_refinement 'SHELXL97 (Sheldrick, 2008)'
_computing_structure_solution 'SHELXS97 (Sheldrick, 2008)'
_diffrn_ambient_temperature 298(2)
_diffrn_detector_area_resol_mean 13.6612
_diffrn_measured_fraction_theta_full 0.997
_diffrn_measured_fraction_theta_max 0.997
_diffrn_measurement_device_type 'Rigaku Mercury2'
_diffrn_measurement_method \w
_diffrn_radiation_monochromator graphite
_diffrn_radiation_source 'fine-focus sealed tube'
_diffrn_radiation_type MoK\a
_diffrn_radiation_wavelength 0.71073
_diffrn_reflns_av_R_equivalents 0.0410
_diffrn_reflns_av_sigmaI/netI 0.0194
_diffrn_reflns_limit_h_max 21
_diffrn_reflns_limit_h_min -20
_diffrn_reflns_limit_k_max 8
_diffrn_reflns_limit_k_min -8
_diffrn_reflns_limit_l_max 10
_diffrn_reflns_limit_l_min -10
_diffrn_reflns_number 8381
_diffrn_reflns_theta_full 27.48
_diffrn_reflns_theta_max 27.48
_diffrn_reflns_theta_min 2.49
_diffrn_standards_number 0
_exptl_absorpt_coefficient_mu 0.112
_exptl_absorpt_correction_T_max 0.983
_exptl_absorpt_correction_T_min 0.927
_exptl_absorpt_correction_type multi-scan
_exptl_absorpt_process_details '(CrystalClear, Rigaku, 2005)'
_exptl_crystal_colour Colourless
_exptl_crystal_density_diffrn 1.401
_exptl_crystal_density_method 'not measured'
_exptl_crystal_description Block
_exptl_crystal_F_000 376
_exptl_crystal_size_max 0.25
_exptl_crystal_size_mid 0.25
_exptl_crystal_size_min 0.15
_refine_diff_density_max 0.172
_refine_diff_density_min -0.177
_refine_ls_extinction_method none
_refine_ls_goodness_of_fit_ref 1.118
_refine_ls_hydrogen_treatment mixed
_refine_ls_matrix_type full
_refine_ls_number_parameters 83
_refine_ls_number_reflns 1072
_refine_ls_number_restraints 0
_refine_ls_restrained_S_all 1.118
_refine_ls_R_factor_all 0.0856
_refine_ls_R_factor_gt 0.0629
_refine_ls_shift/su_max 0.001
_refine_ls_shift/su_mean 0.000
_refine_ls_structure_factor_coef Fsqd
_refine_ls_weighting_details 'calc w=1/[\s^2^(Fo^2^)+(0.0725P)^2^+0.211P] where P=(Fo^2^+2Fc^2^)/3'
_refine_ls_weighting_scheme calc
_refine_ls_wR_factor_gt 0.1531
_refine_ls_wR_factor_ref 0.1669
_reflns_number_gt 797
_reflns_number_total 1072
_reflns_threshold_expression I>2\s(I)
_cod_data_source_file ci2636.cif
_cod_data_source_block I
_cod_database_code 2218950
_cod_database_fobs_code 2218950

loop_
_symmetry_equiv_pos_as_xyz
'x, y, z'
'-x+1/2, -y, z+1/2'
'x+1/2, -y+1/2, -z+1/2'
'-x, y+1/2, -z'
'-x, -y, -z'
'x-1/2, y, -z-1/2'
'-x-1/2, y-1/2, z-1/2'
'x, -y-1/2, z'

loop_
_atom_site_type_symbol
_atom_site_label
_atom_site_fract_x
_atom_site_fract_y
_atom_site_fract_z
_atom_site_U_iso_or_equiv
_atom_site_adp_type
_atom_site_calc_flag
_atom_site_refinement_flags
_atom_site_occupancy
O O1 0.76566(11) 0.0885(3) 0.9282(2) 0.0793(6) Uani d . 1
O O2 0.82708(18) 0.2500 0.7321(3) 0.0951(9) Uani d S 1
N N3 0.78679(15) 0.2500 0.8601(3) 0.0603(7) Uani d S 1
N N1 0.68710(15) 0.2500 0.2370(3) 0.0571(7) Uani d S 1
N N2 0.6141(4) 0.2500 0.6492(5) 0.1409(19) Uani d S 1
C C1 0.5859(3) 0.2500 0.5202(5) 0.0962(14) Uani d S 1
C C2 0.5501(2) 0.2500 0.3564(4) 0.0714(9) Uani d S 1
C C3 0.4664(3) 0.2500 0.3345(9) 0.1171(18) Uani d S 1
H H3 0.4319 0.2500 0.4269 0.141 Uiso calc SR 1
C C4 0.4342(2) 0.2500 0.1752(11) 0.125(2) Uani d S 1
H H4 0.3779 0.2500 0.1609 0.150 Uiso calc SR 1
C C5 0.4835(3) 0.2500 0.0394(7) 0.0980(14) Uani d S 1
H H5 0.4609 0.2500 -0.0673 0.118 Uiso calc SR 1
C C6 0.5668(2) 0.2500 0.0584(4) 0.0690(9) Uani d S 1
H H6 0.6008 0.2500 -0.0347 0.083 Uiso calc SR 1
C C7 0.59927(17) 0.2500 0.2164(3) 0.0516(7) Uani d S 1
H H1A 0.7034(16) 0.132(5) 0.298(3) 0.083(8) Uiso d . 1
H H1B 0.714(3) 0.2500 0.134(6) 0.104(14) Uiso d S 1

loop_
_atom_site_aniso_label
_atom_site_aniso_U_11
_atom_site_aniso_U_22
_atom_site_aniso_U_33
_atom_site_aniso_U_12
_atom_site_aniso_U_13
_atom_site_aniso_U_23
O1 0.0975(13) 0.0642(11) 0.0763(11) 0.0153(9) 0.0278(9) 0.0156(8)
O2 0.0991(19) 0.097(2) 0.0893(17) 0.000 0.0552(15) 0.000
N3 0.0525(14) 0.0693(17) 0.0592(14) 0.000 0.0098(12) 0.000
N1 0.0533(15) 0.0752(18) 0.0426(13) 0.000 0.0006(11) 0.000
N2 0.205(5) 0.161(4) 0.057(2) 0.000 0.034(3) 0.000
C1 0.126(4) 0.105(3) 0.057(2) 0.000 0.039(2) 0.000
C2 0.074(2) 0.068(2) 0.072(2) 0.000 0.0283(18) 0.000
C3 0.067(3) 0.125(4) 0.159(5) 0.000 0.047(3) 0.000
C4 0.045(2) 0.113(4) 0.219(7) 0.000 -0.008(3) 0.000
C5 0.072(3) 0.085(3) 0.137(4) 0.000 -0.040(3) 0.000
C6 0.064(2) 0.074(2) 0.069(2) 0.000 -0.0116(16) 0.000
C7 0.0504(15) 0.0517(15) 0.0527(16) 0.000 0.0010(12) 0.000

loop_
_atom_type_symbol
_atom_type_description
_atom_type_scat_dispersion_real
_atom_type_scat_dispersion_imag
_atom_type_scat_source
C C 0.0033 0.0016 'International Tables Vol C Tables 4.2.6.8 and 6.1.1.4'
H H 0.0000 0.0000 'International Tables Vol C Tables 4.2.6.8 and 6.1.1.4'
N N 0.0061 0.0033 'International Tables Vol C Tables 4.2.6.8 and 6.1.1.4'
O O 0.0106 0.0060 'International Tables Vol C Tables 4.2.6.8 and 6.1.1.4'

loop_
_geom_angle_atom_site_label_1
_geom_angle_atom_site_label_2
_geom_angle_atom_site_label_3
_geom_angle_site_symmetry_1
_geom_angle_site_symmetry_3
_geom_angle
O2 N3 O1 . 8_565 121.32(12)
O2 N3 O1 . . 121.32(12)
O1 N3 O1 8_565 . 117.4(2)
C7 N1 H1A . . 109.7(16)
C7 N1 H1B . . 112(3)
H1A N1 H1B . . 109(2)
N2 C1 C2 . . 179.9(5)
C3 C2 C7 . . 118.5(4)
C3 C2 C1 . . 121.4(4)
C7 C2 C1 . . 120.2(3)
C2 C3 C4 . . 119.7(4)
C2 C3 H3 . . 120.1
C4 C3 H3 . . 120.1
C5 C4 C3 . . 120.9(4)
C5 C4 H4 . . 119.5
C3 C4 H4 . . 119.5
C4 C5 C6 . . 120.2(5)
C4 C5 H5 . . 119.9
C6 C5 H5 . . 119.9
C7 C6 C5 . . 119.2(4)
C7 C6 H6 . . 120.4
C5 C6 H6 . . 120.4
C6 C7 C2 . . 121.4(3)
C6 C7 N1 . . 119.4(3)
C2 C7 N1 . . 119.2(3)

loop_
_geom_bond_atom_site_label_1
_geom_bond_atom_site_label_2
_geom_bond_site_symmetry_2
_geom_bond_distance
O1 N3 . 1.241(2)
O2 N3 . 1.218(3)
N3 O1 8_565 1.241(2)
N1 C7 . 1.448(4)
N1 H1A . 0.95(3)
N1 H1B . 0.94(5)
N2 C1 . 1.130(6)
C1 C2 . 1.434(6)
C2 C3 . 1.382(6)
C2 C7 . 1.378(4)
C3 C4 . 1.378(8)
C3 H3 . 0.93
C4 C5 . 1.353(8)
C4 H4 . 0.93
C5 C6 . 1.371(5)
C5 H5 . 0.93
C6 C7 . 1.371(4)
C6 H6 . 0.93

loop_
_geom_hbond_atom_site_label_D
_geom_hbond_atom_site_label_H
_geom_hbond_atom_site_label_A
_geom_hbond_site_symmetry_A
_geom_hbond_distance_DH
_geom_hbond_distance_HA
_geom_hbond_distance_DA
_geom_hbond_angle_DHA
N1 H1A O1 2_654 0.95(3) 1.86(3) 2.805(2) 177(2)
N1 H1A N3 2_654 0.95(3) 2.56(3) 3.4523(13) 156(2)
N1 H1A O2 2_654 0.95(3) 2.61(3) 3.2898(7) 129(2)
N1 H1B O1 1_554 0.94(5) 2.13(4) 2.979(3) 150.0(10)
N1 H1B O1 8_564 0.94(5) 2.13(4) 2.979(3) 150.0(10)
N1 H1B N3 1_554 0.94(5) 2.49(5) 3.427(4) 180(3)

loop_
_geom_torsion_atom_site_label_1
_geom_torsion_atom_site_label_2
_geom_torsion_atom_site_label_3
_geom_torsion_atom_site_label_4
_geom_torsion
C7 C2 C3 C4 0.0
C1 C2 C3 C4 180.0
C2 C3 C4 C5 0.0
C3 C4 C5 C6 0.0
C4 C5 C6 C7 0.0
C5 C6 C7 C2 0.0
C5 C6 C7 N1 180.0
C3 C2 C7 C6 0.0
C1 C2 C7 C6 180.0
C3 C2 C7 N1 180.0
C1 C2 C7 N1 0.0
